data_4070369
loop_
_publ_author_name
'Ylijoki, Kai E. O.'
'Witherell, Ross D.'
'Kirk, Andrew D.'
'B\"ocklein, Sebastian'
'Lofstrand, Verner A.'
'McDonald, Robert'
'Ferguson, Michael J.'
'Stryker, Jeffrey M.'

_publ_section_title
;
 Synthesis, Structure, and Reactivity of Alkyl-Substituted Half-Sandwich
 \h5-Pentadienyl Complexes of Cobalt
;
_journal_issue 23
_journal_name_full Organometallics
_journal_page_first 6807
_journal_paper_doi 10.1021/om900754h
_journal_volume 28
_journal_year 2009
_chemical_formula_moiety 'C17 H26 Co, B F4'
_chemical_formula_sum 'C17 H26 B Co F4'
_chemical_formula_weight 376.12
_chemical_name_systematic
; 

 ? 

;
_space_group_IT_number 14
_symmetry_cell_setting monoclinic
_symmetry_space_group_name_Hall '-P 2yn'
_symmetry_space_group_name_H-M 'P 1 21/n 1'
_atom_sites_solution_hydrogens geom
_atom_sites_solution_primary direct
_atom_sites_solution_secondary difmap
_audit_creation_method SHELXL-97
_cell_angle_alpha 90.00
_cell_angle_beta 91.9520(10)
_cell_angle_gamma 90.00
_cell_formula_units_Z 4
_cell_length_a 7.6610(5)
_cell_length_b 15.8621(11)
_cell_length_c 14.4805(10)
_cell_measurement_reflns_used 7700
_cell_measurement_temperature 193(2)
_cell_measurement_theta_max 27.22
_cell_measurement_theta_min 2.57
_cell_volume 1758.6(2)
_computing_cell_refinement 'Bruker SAINT (Bruker, 1997)'
_computing_data_collection 'Bruker SMART (Bruker, 1997)'
_computing_data_reduction 'Bruker SAINT (Bruker, 1997)'
_computing_molecular_graphics 'Bruker SHELXTL (Bruker, 1997)'
_computing_publication_material 'Bruker SHELXTL (Bruker, 1997)'
_computing_structure_refinement 'SHELXL-97 (Sheldrick, 1997)'
_computing_structure_solution 'DIRDIF-96 (Beurskens et al., 1996)'
_diffrn_ambient_temperature 193(2)
_diffrn_detector_area_resol_mean 8.192
_diffrn_measured_fraction_theta_full 0.998
_diffrn_measured_fraction_theta_max 0.998
_diffrn_measurement_device_type 'Bruker PLATFORM diffractometer/SMART 1000 CCD area detector'
_diffrn_measurement_method '\w scans'
_diffrn_radiation_monochromator graphite
_diffrn_radiation_source 'fine-focus sealed tube'
_diffrn_radiation_type MoK\a
_diffrn_radiation_wavelength 0.71073
_diffrn_reflns_av_R_equivalents 0.0272
_diffrn_reflns_av_sigmaI/netI 0.0218
_diffrn_reflns_limit_h_max 9
_diffrn_reflns_limit_h_min -9
_diffrn_reflns_limit_k_max 20
_diffrn_reflns_limit_k_min -20
_diffrn_reflns_limit_l_max 18
_diffrn_reflns_limit_l_min -18
_diffrn_reflns_number 15178
_diffrn_reflns_theta_full 27.50
_diffrn_reflns_theta_max 27.50
_diffrn_reflns_theta_min 1.90
_diffrn_standards_decay_% 0
_diffrn_standards_interval_time 0
_diffrn_standards_number 0
_exptl_absorpt_coefficient_mu 1.009
_exptl_absorpt_correction_T_max 0.8472
_exptl_absorpt_correction_T_min 0.6431
_exptl_absorpt_correction_type multi-scan
_exptl_absorpt_process_details 'SADABS (Sheldrick, 1996)'
_exptl_crystal_colour 'dark red'
_exptl_crystal_density_diffrn 1.421
_exptl_crystal_density_method 'not measured'
_exptl_crystal_description prism
_exptl_crystal_F_000 784
_exptl_crystal_size_max 0.48
_exptl_crystal_size_mid 0.19
_exptl_crystal_size_min 0.17
_refine_diff_density_max 0.604
_refine_diff_density_min -0.221
_refine_diff_density_rms 0.085
_refine_ls_extinction_method none
_refine_ls_goodness_of_fit_ref 1.050
_refine_ls_hydrogen_treatment constr
_refine_ls_matrix_type full
_refine_ls_number_parameters 264
_refine_ls_number_reflns 4023
_refine_ls_number_restraints 10
_refine_ls_restrained_S_all 1.049
_refine_ls_R_factor_all 0.0561
_refine_ls_R_factor_gt 0.0440
_refine_ls_shift/su_max 0.000
_refine_ls_shift/su_mean 0.000
_refine_ls_structure_factor_coef Fsqd
_refine_ls_weighting_details 'calc w=1/[\s^2^(Fo^2^)+(0.0661P)^2^+0.6264P] where P=(Fo^2^+2Fc^2^)/3'
_refine_ls_weighting_scheme calc
_refine_ls_wR_factor_gt 0.1085
_refine_ls_wR_factor_ref 0.1162
_reflns_number_gt 3296
_reflns_number_total 4023
_reflns_threshold_expression I>2\s(I)
_cod_data_source_file om900754h_si_002.cif
_cod_data_source_block 7i
_cod_depositor_comments
;
The following automatic conversions were performed:

'_symmetry_cell_setting' value 'Monoclinic' changed to 'monoclinic'
according to /home/saulius/struct/CIF-dictionaries/cif_core.dic
dictionary named 'cif_core.dic' version 2.4.2 from 2011-04-26.

Automatic conversion script
Id: cif_fix_values 1715 2011-07-08 13:25:40Z adriana 
;
_cod_original_sg_symbol_H-M 'P 21/n'
_cod_database_code 4070369

loop_
_symmetry_equiv_pos_as_xyz
'x, y, z'
'-x+1/2, y+1/2, -z+1/2'
'-x, -y, -z'
'x-1/2, -y-1/2, z-1/2'

loop_
_atom_site_label
_atom_site_type_symbol
_atom_site_fract_x
_atom_site_fract_y
_atom_site_fract_z
_atom_site_U_iso_or_equiv
_atom_site_adp_type
_atom_site_occupancy
_atom_site_symmetry_multiplicity
_atom_site_calc_flag
_atom_site_refinement_flags
_atom_site_disorder_assembly
_atom_site_disorder_group
Co Co 0.28949(4) 0.238100(19) 0.063382(18) 0.03770(12) Uani 1 1 d . . .
C1A C 0.5374(7) 0.2650(4) 0.1239(4) 0.0576(13) Uani 0.50 1 d P A 1
H1AA H 0.5446 0.3135 0.1668 0.069 Uiso 0.50 1 calc PR A 1
H1BA H 0.6090 0.2161 0.1444 0.069 Uiso 0.50 1 calc PR A 1
C1B C 0.4556(8) 0.1801(4) 0.1536(4) 0.0679(15) Uani 0.50 1 d P A 2
H1AB H 0.5789 0.1987 0.1532 0.081 Uiso 0.50 1 calc PR A 2
H1BB H 0.4130 0.1713 0.2167 0.081 Uiso 0.50 1 calc PR A 2
C2 C 0.5347(4) 0.2851(2) 0.0225(2) 0.0701(8) Uani 1 1 d . A .
H2 H 0.6335 0.2635 0.0627 0.084 Uiso 0.50 1 calc PR B 2
C3 C 0.4664(4) 0.2229(2) -0.0368(2) 0.0721(9) Uani 1 1 d . A .
H3 H 0.4298 0.2410 -0.1008 0.087 Uiso 1 1 calc R . .
C4 C 0.4052(4) 0.1425(2) -0.0066(2) 0.0674(8) Uani 1 1 d . A .
H4 H 0.3278 0.1112 -0.0518 0.081 Uiso 1 1 calc R . .
C5 C 0.4019(4) 0.1154(2) 0.0831(2) 0.0694(8) Uani 1 1 d . A .
H5 H 0.5199 0.1182 0.1146 0.083 Uiso 0.50 1 calc PR C 1
C6 C 0.3085(6) 0.0356(2) 0.1049(4) 0.1132(15) Uani 1 1 d . . .
H6A H 0.2184 0.0244 0.0568 0.136 Uiso 1 1 calc R A .
H6B H 0.2538 0.0412 0.1648 0.136 Uiso 1 1 calc R . .
H6C H 0.3920 -0.0112 0.1075 0.136 Uiso 1 1 calc R . .
C7 C 0.5726(6) 0.3708(3) -0.0166(3) 0.1159(17) Uani 1 1 d . . .
H7A H 0.4885 0.3833 -0.0673 0.139 Uiso 1 1 calc R A .
H7B H 0.6912 0.3716 -0.0399 0.139 Uiso 1 1 calc R . .
H7C H 0.5628 0.4134 0.0320 0.139 Uiso 1 1 calc R . .
C10 C 0.1380(3) 0.30561(16) 0.15146(15) 0.0461(5) Uani 1 1 d . A .
C11 C 0.1481(3) 0.35009(15) 0.06601(16) 0.0465(5) Uani 1 1 d . A .
C12 C 0.0814(3) 0.29578(17) -0.00642(16) 0.0481(5) Uani 1 1 d . A .
C13 C 0.0255(3) 0.21980(16) 0.03581(17) 0.0483(5) Uani 1 1 d . A .
C14 C 0.0605(3) 0.22616(16) 0.13341(17) 0.0486(5) Uani 1 1 d . A .
C15 C 0.1880(4) 0.3408(2) 0.24499(17) 0.0616(7) Uani 1 1 d . . .
H15A H 0.2898 0.3777 0.2399 0.074 Uiso 1 1 calc R A .
H15B H 0.2168 0.2944 0.2876 0.074 Uiso 1 1 calc R . .
H15C H 0.0901 0.3732 0.2685 0.074 Uiso 1 1 calc R . .
C16 C 0.2025(4) 0.43974(17) 0.0569(2) 0.0648(7) Uani 1 1 d . . .
H16A H 0.1079 0.4767 0.0764 0.078 Uiso 1 1 calc R A .
H16B H 0.2281 0.4516 -0.0077 0.078 Uiso 1 1 calc R . .
H16C H 0.3072 0.4500 0.0960 0.078 Uiso 1 1 calc R . .
C17 C 0.0644(4) 0.3161(2) -0.10735(18) 0.0680(8) Uani 1 1 d . . .
H17A H -0.0524 0.3387 -0.1217 0.082 Uiso 1 1 calc R A .
H17B H 0.0822 0.2648 -0.1435 0.082 Uiso 1 1 calc R . .
H17C H 0.1525 0.3581 -0.1229 0.082 Uiso 1 1 calc R . .
C18 C -0.0618(4) 0.14699(19) -0.0133(2) 0.0635(7) Uani 1 1 d . . .
H18A H -0.0045 0.1365 -0.0717 0.076 Uiso 1 1 calc R A .
H18B H -0.1852 0.1604 -0.0260 0.076 Uiso 1 1 calc R . .
H18C H -0.0528 0.0966 0.0256 0.076 Uiso 1 1 calc R . .
C19 C 0.0072(4) 0.1645(2) 0.2053(2) 0.0717(8) Uani 1 1 d . . .
H19A H -0.0987 0.1848 0.2342 0.086 Uiso 1 1 calc R A .
H19B H 0.1014 0.1588 0.2523 0.086 Uiso 1 1 calc R . .
H19C H -0.0161 0.1097 0.1763 0.086 Uiso 1 1 calc R . .
F1A F 0.7011(15) 0.4765(6) 0.3354(4) 0.184(5) Uani 0.50 1 d PD D 1
F2A F 0.7397(17) 0.3676(6) 0.2426(8) 0.189(6) Uani 0.50 1 d PD D 1
F3A F 0.5804(12) 0.4790(8) 0.1978(7) 0.138(5) Uani 0.50 1 d PD D 1
F4A F 0.8559(12) 0.4882(6) 0.2120(8) 0.156(5) Uani 0.50 1 d PD D 1
B1A B 0.7186(10) 0.4528(5) 0.2484(5) 0.0818(12) Uani 0.50 1 d PD D 1
F1B F 0.7581(12) 0.5032(5) 0.3285(6) 0.165(5) Uani 0.50 1 d PD E 2
F2B F 0.7493(14) 0.3721(4) 0.2767(5) 0.093(2) Uani 0.50 1 d PD E 2
F3B F 0.5507(10) 0.4674(6) 0.2303(7) 0.116(3) Uani 0.50 1 d PD E 2
F4B F 0.8097(15) 0.4743(9) 0.1842(7) 0.218(8) Uani 0.50 1 d PD E 2
B1B B 0.7172(10) 0.4547(5) 0.2564(5) 0.0818(12) Uani 0.50 1 d PD E 2

loop_
_atom_site_aniso_label
_atom_site_aniso_U_11
_atom_site_aniso_U_22
_atom_site_aniso_U_33
_atom_site_aniso_U_23
_atom_site_aniso_U_13
_atom_site_aniso_U_12
Co 0.04133(19) 0.03984(19) 0.03197(17) -0.00158(11) 0.00169(12) 0.00197(12)
C1A 0.033(2) 0.069(3) 0.071(4) -0.001(3) -0.004(2) -0.003(2)
C1B 0.060(3) 0.079(4) 0.064(3) 0.017(3) -0.021(3) 0.003(3)
C2 0.0469(15) 0.0760(19) 0.089(2) -0.0217(17) 0.0259(15) -0.0016(14)
C3 0.0637(18) 0.092(2) 0.0623(18) -0.0160(16) 0.0228(14) 0.0085(16)
C4 0.0606(17) 0.0727(19) 0.0683(17) -0.0236(15) -0.0062(14) 0.0222(15)
C5 0.0567(17) 0.0711(19) 0.080(2) 0.0071(15) -0.0062(14) 0.0208(14)
C6 0.127(4) 0.049(2) 0.164(4) 0.022(2) 0.002(3) 0.019(2)
C7 0.104(3) 0.097(3) 0.151(4) -0.007(3) 0.077(3) -0.031(2)
C10 0.0446(12) 0.0537(14) 0.0404(11) -0.0079(10) 0.0055(9) 0.0047(10)
C11 0.0460(13) 0.0457(13) 0.0477(12) -0.0025(10) 0.0004(10) 0.0088(10)
C12 0.0476(13) 0.0545(14) 0.0420(12) 0.0003(10) -0.0036(10) 0.0102(11)
C13 0.0419(12) 0.0540(14) 0.0491(13) -0.0066(11) 0.0012(10) 0.0035(10)
C14 0.0455(13) 0.0547(14) 0.0462(12) -0.0019(10) 0.0106(10) 0.0001(10)
C15 0.0664(17) 0.0741(19) 0.0445(13) -0.0189(12) 0.0049(12) 0.0039(14)
C16 0.0706(19) 0.0456(15) 0.0780(19) 0.0030(13) 0.0003(15) 0.0079(13)
C17 0.0741(19) 0.086(2) 0.0437(13) 0.0085(13) -0.0094(12) 0.0142(16)
C18 0.0476(15) 0.0713(18) 0.0708(17) -0.0170(14) -0.0097(13) -0.0047(13)
C19 0.078(2) 0.079(2) 0.0601(16) 0.0084(15) 0.0218(15) -0.0130(16)
F1A 0.265(12) 0.208(10) 0.082(4) 0.085(6) 0.051(6) 0.079(8)
F2A 0.162(9) 0.142(8) 0.264(15) 0.033(8) 0.023(10) 0.077(7)
F3A 0.141(9) 0.148(7) 0.119(5) -0.042(5) -0.073(6) 0.066(7)
F4A 0.080(4) 0.144(6) 0.247(13) 0.098(7) 0.038(6) 0.013(4)
B1A 0.063(2) 0.091(3) 0.093(3) 0.030(2) 0.018(2) 0.022(2)
F1B 0.144(7) 0.128(6) 0.213(10) -0.059(6) -0.126(7) 0.029(5)
F2B 0.126(5) 0.080(4) 0.074(3) 0.028(2) 0.003(3) 0.012(3)
F3B 0.055(3) 0.100(5) 0.193(10) -0.061(6) -0.012(4) 0.011(3)
F4B 0.145(10) 0.333(17) 0.180(8) 0.166(10) 0.065(7) 0.017(9)
B1B 0.063(2) 0.091(3) 0.093(3) 0.030(2) 0.018(2) 0.022(2)

loop_
_atom_type_symbol
_atom_type_description
_atom_type_scat_dispersion_real
_atom_type_scat_dispersion_imag
_atom_type_scat_source
C C 0.0033 0.0016 'International Tables Vol C Tables 4.2.6.8 and 6.1.1.4'
H H 0.0000 0.0000 'International Tables Vol C Tables 4.2.6.8 and 6.1.1.4'
B B 0.0013 0.0007 'International Tables Vol C Tables 4.2.6.8 and 6.1.1.4'
F F 0.0171 0.0103 'International Tables Vol C Tables 4.2.6.8 and 6.1.1.4'
Co Co 0.3494 0.9721 'International Tables Vol C Tables 4.2.6.8 and 6.1.1.4'

loop_
_geom_angle_atom_site_label_1
_geom_angle_atom_site_label_2
_geom_angle_atom_site_label_3
_geom_angle
C1B Co C3 89.3(2)
C1B Co C4 73.0(2)
C3 Co C4 41.17(13)
C1B Co C10 101.1(2)
C3 Co C10 155.38(13)
C4 Co C10 163.46(13)
C1B Co C14 99.7(2)
C3 Co C14 159.69(13)
C4 Co C14 124.46(12)
C10 Co C14 40.14(10)
C1B Co C13 130.8(2)
C3 Co C13 121.11(13)
C4 Co C13 103.77(11)
C10 Co C13 67.90(9)
C14 Co C13 40.58(10)
C1B Co C12 167.6(2)
C3 Co C12 102.98(13)
C4 Co C12 115.20(11)
C10 Co C12 68.36(9)
C14 Co C12 68.14(10)
C13 Co C12 40.24(11)
C1B Co C11 134.1(2)
C3 Co C11 118.30(13)
C4 Co C11 151.34(11)
C10 Co C11 40.41(9)
C14 Co C11 67.53(10)
C13 Co C11 67.49(10)
C12 Co C11 40.50(9)
C3 Co C1A 73.0(2)
C4 Co C1A 87.49(19)
C10 Co C1A 99.00(18)
C14 Co C1A 125.67(19)
C13 Co C1A 165.88(19)
C12 Co C1A 141.34(18)
C11 Co C1A 106.36(18)
C1B Co C2 78.2(2)
C3 Co C2 39.20(13)
C4 Co C2 73.69(13)
C10 Co C2 120.93(11)
C14 Co C2 160.66(11)
C13 Co C2 149.72(13)
C12 Co C2 112.47(13)
C11 Co C2 99.88(12)
C1A Co C2 41.58(19)
C1B Co C5 42.0(2)
C3 Co C5 73.32(14)
C4 Co C5 38.06(12)
C10 Co C5 128.57(11)
C14 Co C5 101.27(12)
C13 Co C5 106.48(12)
C12 Co C5 139.90(12)
C11 Co C5 168.34(11)
C1A Co C5 77.10(19)
C2 Co C5 90.04(13)
C2 C1A Co 69.8(2)
C5 C1B Co 73.6(2)
C3 C2 C1A 116.3(4)
C3 C2 C7 118.7(4)
C1A C2 C7 124.2(4)
C3 C2 Co 66.92(17)
C1A C2 Co 68.6(2)
C7 C2 Co 127.3(3)
C2 C3 C4 124.0(3)
C2 C3 Co 73.89(16)
C4 C3 Co 69.79(16)
C5 C4 C3 125.9(3)
C5 C4 Co 74.95(18)
C3 C4 Co 69.05(16)
C4 C5 C6 119.5(4)
C4 C5 C1B 114.7(4)
C6 C5 C1B 124.0(4)
C4 C5 Co 66.99(17)
C6 C5 Co 127.2(2)
C1B C5 Co 64.4(2)
C14 C10 C11 108.3(2)
C14 C10 C15 126.2(2)
C11 C10 C15 125.3(2)
C14 C10 Co 70.31(13)
C11 C10 Co 70.83(13)
C15 C10 Co 128.41(18)
C10 C11 C12 107.9(2)
C10 C11 C16 124.9(2)
C12 C11 C16 127.0(2)
C10 C11 Co 68.76(13)
C12 C11 Co 69.35(13)
C16 C11 Co 131.75(19)
C13 C12 C11 107.4(2)
C13 C12 C17 125.7(2)
C11 C12 C17 126.9(3)
C13 C12 Co 69.79(13)
C11 C12 Co 70.15(13)
C17 C12 Co 127.66(19)
C12 C13 C14 108.3(2)
C12 C13 C18 125.7(2)
C14 C13 C18 126.0(3)
C12 C13 Co 69.97(14)
C14 C13 Co 69.55(14)
C18 C13 Co 128.03(18)
C10 C14 C13 108.0(2)
C10 C14 C19 125.3(2)
C13 C14 C19 126.4(3)
C10 C14 Co 69.55(13)
C13 C14 Co 69.88(14)
C19 C14 Co 131.2(2)
F4A B1A F1A 111.5(7)
F4A B1A F3A 106.1(6)
F1A B1A F3A 109.3(5)
F4A B1A F2A 107.4(5)
F1A B1A F2A 110.8(5)
F3A B1A F2A 111.6(6)
F4B B1B F1B 111.7(7)
F4B B1B F3B 105.9(6)
F1B B1B F3B 109.5(5)
F4B B1B F2B 107.4(5)
F1B B1B F2B 110.6(5)
F3B B1B F2B 111.7(5)

loop_
_geom_bond_atom_site_label_1
_geom_bond_atom_site_label_2
_geom_bond_distance
Co C1B 2.015(5)
Co C3 2.034(3)
Co C4 2.043(3)
Co C10 2.054(2)
Co C14 2.064(2)
Co C13 2.069(2)
Co C12 2.071(2)
Co C11 2.082(2)
Co C1A 2.108(5)
Co C2 2.124(3)
Co C5 2.144(3)
C1A C2 1.502(7)
C1B C5 1.496(7)
C2 C3 1.397(5)
C2 C7 1.505(5)
C3 C4 1.433(5)
C4 C5 1.369(4)
C5 C6 1.493(5)
C10 C14 1.414(4)
C10 C11 1.429(3)
C10 C15 1.502(3)
C11 C12 1.437(3)
C11 C16 1.489(4)
C12 C13 1.424(4)
C12 C17 1.498(3)
C13 C14 1.433(3)
C13 C18 1.502(4)
C14 C19 1.494(4)
F1A B1A 1.325(7)
F2A B1A 1.363(6)
F3A B1A 1.333(6)
F4A B1A 1.319(6)
F1B B1B 1.325(7)
F2B B1B 1.364(6)
F3B B1B 1.333(6)
F4B B1B 1.319(6)

loop_
_geom_torsion_atom_site_label_1
_geom_torsion_atom_site_label_2
_geom_torsion_atom_site_label_3
_geom_torsion_atom_site_label_4
_geom_torsion
C3 Co C1A C2 28.8(2)
C4 Co C1A C2 68.0(2)
C10 Co C1A C2 -127.3(2)
C14 Co C1A C2 -160.24(18)
C13 Co C1A C2 -148.6(6)
C12 Co C1A C2 -60.8(4)
C11 Co C1A C2 -86.5(2)
C5 Co C1A C2 105.0(3)
C3 Co C1B C5 -65.5(3)
C4 Co C1B C5 -27.1(2)
C10 Co C1B C5 137.0(2)
C14 Co C1B C5 96.1(3)
C13 Co C1B C5 66.6(4)
C12 Co C1B C5 105.9(9)
C11 Co C1B C5 164.14(18)
C2 Co C1B C5 -103.4(3)
Co C1A C2 C3 -48.4(3)
Co C1A C2 C7 121.4(3)
C1B Co C2 C3 103.6(3)
C4 Co C2 C3 28.1(2)
C10 Co C2 C3 -160.4(2)
C14 Co C2 C3 -170.8(3)
C13 Co C2 C3 -61.4(3)
C12 Co C2 C3 -83.0(2)
C11 Co C2 C3 -123.2(2)
C1A Co C2 C3 133.2(4)
C5 Co C2 C3 62.9(2)
C3 Co C2 C1A -133.2(4)
C4 Co C2 C1A -105.1(3)
C10 Co C2 C1A 66.4(3)
C14 Co C2 C1A 56.0(5)
C13 Co C2 C1A 165.4(3)
C12 Co C2 C1A 143.8(3)
C11 Co C2 C1A 103.6(3)
C5 Co C2 C1A -70.3(3)
C1B Co C2 C7 -147.1(4)
C3 Co C2 C7 109.3(5)
C4 Co C2 C7 137.4(4)
C10 Co C2 C7 -51.1(4)
C14 Co C2 C7 -61.4(6)
C13 Co C2 C7 47.9(4)
C12 Co C2 C7 26.4(4)
C11 Co C2 C7 -13.9(4)
C1A Co C2 C7 -117.5(4)
C5 Co C2 C7 172.3(4)
C1A C2 C3 C4 -1.8(5)
C7 C2 C3 C4 -172.2(3)
Co C2 C3 C4 -51.0(3)
C1A C2 C3 Co 49.2(3)
C7 C2 C3 Co -121.2(3)
C1B Co C3 C2 -72.1(3)
C4 Co C3 C2 -136.7(3)
C10 Co C3 C2 43.7(4)
C14 Co C3 C2 171.2(3)
C13 Co C3 C2 148.9(2)
C12 Co C3 C2 109.7(2)
C11 Co C3 C2 69.4(3)
C1A Co C3 C2 -30.4(3)
C5 Co C3 C2 -111.6(3)
C1B Co C3 C4 64.5(3)
C10 Co C3 C4 -179.7(2)
C14 Co C3 C4 -52.2(5)
C13 Co C3 C4 -74.5(2)
C12 Co C3 C4 -113.59(19)
C11 Co C3 C4 -153.93(17)
C1A Co C3 C4 106.3(3)
C2 Co C3 C4 136.7(3)
C5 Co C3 C4 25.03(18)
C2 C3 C4 C5 1.1(5)
Co C3 C4 C5 -51.6(3)
C2 C3 C4 Co 52.7(3)
C1B Co C4 C5 29.6(3)
C3 Co C4 C5 138.9(3)
C10 Co C4 C5 -41.6(5)
C14 Co C4 C5 -60.5(2)
C13 Co C4 C5 -99.3(2)
C12 Co C4 C5 -140.38(19)
C11 Co C4 C5 -167.3(2)
C1A Co C4 C5 72.1(2)
C2 Co C4 C5 112.0(2)
C1B Co C4 C3 -109.2(3)
C10 Co C4 C3 179.5(3)
C14 Co C4 C3 160.58(19)
C13 Co C4 C3 121.9(2)
C12 Co C4 C3 80.7(2)
C11 Co C4 C3 53.8(3)
C1A Co C4 C3 -66.7(2)
C2 Co C4 C3 -26.9(2)
C5 Co C4 C3 -138.9(3)
C3 C4 C5 C6 170.3(3)
Co C4 C5 C6 121.0(3)
C3 C4 C5 C1B 4.8(5)
Co C4 C5 C1B -44.5(3)
C3 C4 C5 Co 49.3(3)
Co C1B C5 C4 45.7(3)
Co C1B C5 C6 -119.1(3)
C1B Co C5 C4 -135.0(4)
C3 Co C5 C4 -26.9(2)
C10 Co C5 C4 166.01(18)
C14 Co C5 C4 132.9(2)
C13 Co C5 C4 91.4(2)
C12 Co C5 C4 63.6(3)
C11 Co C5 C4 148.6(5)
C1A Co C5 C4 -102.7(3)
C2 Co C5 C4 -62.8(2)
C1B Co C5 C6 114.5(5)
C3 Co C5 C6 -137.3(4)
C4 Co C5 C6 -110.4(4)
C10 Co C5 C6 55.6(4)
C14 Co C5 C6 22.5(4)
C13 Co C5 C6 -19.0(4)
C12 Co C5 C6 -46.8(4)
C11 Co C5 C6 38.2(8)
C1A Co C5 C6 146.9(4)
C2 Co C5 C6 -173.3(4)
C3 Co C5 C1B 108.2(3)
C4 Co C5 C1B 135.0(4)
C10 Co C5 C1B -58.9(3)
C14 Co C5 C1B -92.0(3)
C13 Co C5 C1B -133.5(3)
C12 Co C5 C1B -161.3(3)
C11 Co C5 C1B -76.3(6)
C2 Co C5 C1B 72.2(3)
C1B Co C10 C14 -91.9(2)
C3 Co C10 C14 154.7(3)
C4 Co C10 C14 -24.5(4)
C13 Co C10 C14 37.81(15)
C12 Co C10 C14 81.32(16)
C11 Co C10 C14 118.6(2)
C1A Co C10 C14 -136.7(2)
C2 Co C10 C14 -174.70(17)
C5 Co C10 C14 -56.1(2)
C1B Co C10 C11 149.6(2)
C3 Co C10 C11 36.1(3)
C4 Co C10 C11 -143.1(4)
C14 Co C10 C11 -118.6(2)
C13 Co C10 C11 -80.77(15)
C12 Co C10 C11 -37.26(15)
C1A Co C10 C11 104.7(2)
C2 Co C10 C11 66.7(2)
C5 Co C10 C11 -174.66(16)
C1B Co C10 C15 29.3(3)
C3 Co C10 C15 -84.2(4)
C4 Co C10 C15 96.6(4)
C14 Co C10 C15 121.1(3)
C13 Co C10 C15 158.9(3)
C12 Co C10 C15 -157.6(3)
C11 Co C10 C15 -120.3(3)
C1A Co C10 C15 -15.6(3)
C2 Co C10 C15 -53.6(3)
C5 Co C10 C15 65.0(3)
C14 C10 C11 C12 -2.1(3)
C15 C10 C11 C12 -177.5(2)
Co C10 C11 C12 58.44(16)
C14 C10 C11 C16 172.6(2)
C15 C10 C11 C16 -2.8(4)
Co C10 C11 C16 -126.9(3)
C14 C10 C11 Co -60.59(17)
C15 C10 C11 Co 124.0(2)
C1B Co C11 C10 -43.8(3)
C3 Co C11 C10 -163.79(16)
C4 Co C11 C10 159.1(2)
C14 Co C11 C10 37.78(15)
C13 Co C11 C10 81.87(15)
C12 Co C11 C10 120.0(2)
C1A Co C11 C10 -84.6(2)
C2 Co C11 C10 -126.89(17)
C5 Co C11 C10 21.1(6)
C1B Co C11 C12 -163.7(3)
C3 Co C11 C12 76.25(19)
C4 Co C11 C12 39.2(3)
C10 Co C11 C12 -120.0(2)
C14 Co C11 C12 -82.17(16)
C13 Co C11 C12 -38.09(15)
C1A Co C11 C12 155.4(2)
C2 Co C11 C12 113.16(17)
C5 Co C11 C12 -98.8(6)
C1B Co C11 C16 74.6(4)
C3 Co C11 C16 -45.4(3)
C4 Co C11 C16 -82.5(3)
C10 Co C11 C16 118.4(3)
C14 Co C11 C16 156.2(3)
C13 Co C11 C16 -159.7(3)
C12 Co C11 C16 -121.7(3)
C1A Co C11 C16 33.7(3)
C2 Co C11 C16 -8.5(3)
C5 Co C11 C16 139.5(5)
C10 C11 C12 C13 2.1(3)
C16 C11 C12 C13 -172.5(2)
Co C11 C12 C13 60.15(17)
C10 C11 C12 C17 179.2(2)
C16 C11 C12 C17 4.6(4)
Co C11 C12 C17 -122.8(3)
C10 C11 C12 Co -58.08(16)
C16 C11 C12 Co 127.4(3)
C1B Co C12 C13 -47.9(10)
C3 Co C12 C13 123.26(17)
C4 Co C12 C13 81.45(18)
C10 Co C12 C13 -80.93(15)
C14 Co C12 C13 -37.56(14)
C11 Co C12 C13 -118.1(2)
C1A Co C12 C13 -157.8(3)
C2 Co C12 C13 163.33(15)
C5 Co C12 C13 43.8(2)
C1B Co C12 C11 70.2(10)
C3 Co C12 C11 -118.63(17)
C4 Co C12 C11 -160.45(16)
C10 Co C12 C11 37.17(14)
C14 Co C12 C11 80.54(15)
C13 Co C12 C11 118.1(2)
C1A Co C12 C11 -39.7(3)
C2 Co C12 C11 -78.57(16)
C5 Co C12 C11 161.94(18)
C1B Co C12 C17 -168.0(9)
C3 Co C12 C17 3.2(3)
C4 Co C12 C17 -38.6(3)
C10 Co C12 C17 159.0(3)
C14 Co C12 C17 -157.7(3)
C13 Co C12 C17 -120.1(3)
C11 Co C12 C17 121.8(3)
C1A Co C12 C17 82.1(4)
C2 Co C12 C17 43.2(3)
C5 Co C12 C17 -76.3(3)
C11 C12 C13 C14 -1.2(3)
C17 C12 C13 C14 -178.3(2)
Co C12 C13 C14 59.15(17)
C11 C12 C13 C18 176.6(2)
C17 C12 C13 C18 -0.6(4)
Co C12 C13 C18 -123.1(3)
C11 C12 C13 Co -60.38(16)
C17 C12 C13 Co 122.5(3)
C1B Co C13 C12 167.9(3)
C3 Co C13 C12 -72.12(19)
C4 Co C13 C12 -112.89(17)
C10 Co C13 C12 82.16(15)
C14 Co C13 C12 119.6(2)
C11 Co C13 C12 38.32(14)
C1A Co C13 C12 104.9(7)
C2 Co C13 C12 -31.7(3)
C5 Co C13 C12 -152.27(16)
C1B Co C13 C14 48.3(3)
C3 Co C13 C14 168.31(18)
C4 Co C13 C14 127.54(17)
C10 Co C13 C14 -37.41(15)
C12 Co C13 C14 -119.6(2)
C11 Co C13 C14 -81.25(15)
C1A Co C13 C14 -14.6(8)
C2 Co C13 C14 -151.3(2)
C5 Co C13 C14 88.16(17)
C1B Co C13 C18 -71.9(4)
C3 Co C13 C18 48.1(3)
C4 Co C13 C18 7.3(3)
C10 Co C13 C18 -157.7(3)
C14 Co C13 C18 -120.3(3)
C12 Co C13 C18 120.2(3)
C11 Co C13 C18 158.5(3)
C1A Co C13 C18 -134.9(7)
C2 Co C13 C18 88.5(3)
C5 Co C13 C18 -32.1(3)
C11 C10 C14 C13 1.4(3)
C15 C10 C14 C13 176.7(2)
Co C10 C14 C13 -59.53(17)
C11 C10 C14 C19 -172.4(3)
C15 C10 C14 C19 2.9(4)
Co C10 C14 C19 126.7(3)
C11 C10 C14 Co 60.92(16)
C15 C10 C14 Co -123.8(3)
C12 C13 C14 C10 -0.1(3)
C18 C13 C14 C10 -177.9(2)
Co C13 C14 C10 59.33(17)
C12 C13 C14 C19 173.6(3)
C18 C13 C14 C19 -4.2(4)
Co C13 C14 C19 -127.0(3)
C12 C13 C14 Co -59.41(17)
C18 C13 C14 Co 122.8(3)
C1B Co C14 C10 95.8(2)
C3 Co C14 C10 -149.2(4)
C4 Co C14 C10 171.76(15)
C13 Co C14 C10 -119.2(2)
C12 Co C14 C10 -81.91(16)
C11 Co C14 C10 -38.03(14)
C1A Co C14 C10 56.5(3)
C2 Co C14 C10 13.8(4)
C5 Co C14 C10 138.58(16)
C1B Co C14 C13 -145.0(2)
C3 Co C14 C13 -30.0(4)
C4 Co C14 C13 -69.07(19)
C10 Co C14 C13 119.2(2)
C12 Co C14 C13 37.26(15)
C11 Co C14 C13 81.15(16)
C1A Co C14 C13 175.6(2)
C2 Co C14 C13 133.0(4)
C5 Co C14 C13 -102.24(17)
C1B Co C14 C19 -23.7(3)
C3 Co C14 C19 91.3(5)
C4 Co C14 C19 52.3(3)
C10 Co C14 C19 -119.5(3)
C13 Co C14 C19 121.3(3)
C12 Co C14 C19 158.6(3)
C11 Co C14 C19 -157.5(3)
C1A Co C14 C19 -63.0(3)
C2 Co C14 C19 -105.7(4)
C5 Co C14 C19 19.1(3)
